data_2219898
loop_
_publ_author_name
'Maalej, Wassim'
'Elaoud, Zakaria'
'Mhiri, Tahar'
'Daoud, Abdelaziz'
'Driss, Ahmed'

_publ_section_title
;
 4-Benzylpyridinium hydrogen selenate
;
_journal_coeditor_code IM2065
_journal_issue 11
_journal_name_full 'Acta Crystallographica Section E'
_journal_page_first o2172
_journal_paper_doi 10.1107/S1600536808033801
_journal_volume 64
_journal_year 2008
_chemical_formula_iupac 'C12 H12 N + , H Se O4 -'
_chemical_formula_moiety 'C12 H12 N + , H1 O4 Se1 -'
_chemical_formula_sum 'C12 H13 N O4 Se'
_chemical_formula_weight 314.19
_chemical_name_systematic
;
4-Benzylpyridinium hydrogen selenate
;
_space_group_IT_number 61
_symmetry_cell_setting orthorhombic
_symmetry_space_group_name_Hall '-P 2ac 2ab'
_symmetry_space_group_name_H-M 'P b c a'
_audit_creation_method SHELXL97
_cell_angle_alpha 90
_cell_angle_beta 90
_cell_angle_gamma 90
_cell_formula_units_Z 8
_cell_length_a 27.449(5)
_cell_length_b 10.821(6)
_cell_length_c 8.8300(10)
_cell_measurement_reflns_used 25
_cell_measurement_temperature 289(2)
_cell_measurement_theta_max 16
_cell_measurement_theta_min 14
_cell_volume 2622.7(16)
_computing_cell_refinement 'CAD-4 EXPRESS (Enraf--Nonius, 1994)'
_computing_data_collection 'CAD-4 EXPRESS (Enraf--Nonius, 1994)'
_computing_data_reduction 'XCAD4 (Harms & Wocadlo, 1995)'
_computing_molecular_graphics
;
ORTEPIII (Burnett & Johnson, 1996) and DIAMOND (Brandenburg,
1998)
;
_computing_publication_material 'WinGX (Farrugia, 1999)'
_computing_structure_refinement 'SHELXL97 (Sheldrick, 2008)'
_computing_structure_solution 'SHELXS97 (Sheldrick, 2008)'
_diffrn_measured_fraction_theta_full 0.988
_diffrn_measured_fraction_theta_max 0.988
_diffrn_measurement_device_type 'Enraf--Nonius CAD-4'
_diffrn_measurement_method 'Non-profiled \w/2\q'
_diffrn_radiation_monochromator graphite
_diffrn_radiation_source 'fine-focus sealed tube'
_diffrn_radiation_type MoK\a
_diffrn_radiation_wavelength 0.71073
_diffrn_reflns_av_R_equivalents 0.0448
_diffrn_reflns_limit_h_max 35
_diffrn_reflns_limit_h_min 0
_diffrn_reflns_limit_k_max 13
_diffrn_reflns_limit_k_min 0
_diffrn_reflns_limit_l_max 11
_diffrn_reflns_limit_l_min -2
_diffrn_reflns_number 3179
_diffrn_reflns_theta_full 26.96
_diffrn_reflns_theta_max 26.96
_diffrn_reflns_theta_min 2.4
_diffrn_standards_decay_% 11
_diffrn_standards_interval_time 120
_diffrn_standards_number 2
_exptl_absorpt_coefficient_mu 2.869
_exptl_absorpt_correction_T_max 0.8939
_exptl_absorpt_correction_T_min 0.7431
_exptl_absorpt_correction_type psi-scan
_exptl_absorpt_process_details '(North <i>et al.</i>, 1968)'
_exptl_crystal_colour pink
_exptl_crystal_density_diffrn 1.592
_exptl_crystal_density_method 'not measured'
_exptl_crystal_description prism
_exptl_crystal_F_000 1264
_exptl_crystal_size_max 0.11
_exptl_crystal_size_mid 0.09
_exptl_crystal_size_min 0.04
_refine_diff_density_max 0.281
_refine_diff_density_min -0.305
_refine_ls_extinction_coef 0.0065(3)
_refine_ls_extinction_expression Fc^*^=kFc[1+0.001xFc^2^\l^3^/sin(2\q)]^-1/4^
_refine_ls_extinction_method 'SHELXL97 (Sheldrick, 2008)'
_refine_ls_goodness_of_fit_ref 0.984
_refine_ls_hydrogen_treatment mixed
_refine_ls_matrix_type full
_refine_ls_number_parameters 207
_refine_ls_number_reflns 2817
_refine_ls_number_restraints 0
_refine_ls_restrained_S_all 0.984
_refine_ls_R_factor_gt 0.0374
_refine_ls_shift/su_max 0.001
_refine_ls_structure_factor_coef Fsqd
_refine_ls_weighting_details 'calc w = 1/[\s^2^(Fo^2^)+(0.0299P)^2^] where P=(Fo^2^+2Fc^2^)/3'
_refine_ls_weighting_scheme calc
_refine_ls_wR_factor_ref 0.0868
_reflns_number_gt 1486
_reflns_number_total 2817
_reflns_threshold_expression I>2\s(I)
_cod_data_source_file im2065.cif
_cod_data_source_block I
_cod_original_cell_volume 2623(2)
_cod_database_code 2219898
_cod_database_fobs_code 2219898

loop_
_space_group_symop_operation_xyz
'x, y, z'
'-x+1/2, -y, z+1/2'
'x+1/2, -y+1/2, -z'
'-x, y+1/2, -z+1/2'
'-x, -y, -z'
'x-1/2, y, -z-1/2'
'-x-1/2, y-1/2, z'
'x, -y-1/2, z-1/2'

loop_
_atom_site_type_symbol
_atom_site_label
_atom_site_fract_x
_atom_site_fract_y
_atom_site_fract_z
_atom_site_U_iso_or_equiv
_atom_site_adp_type
_atom_site_calc_flag
_atom_site_refinement_flags
_atom_site_occupancy
Se Se 0.568598(14) 0.68653(3) 0.34450(4) 0.04502(15) Uani d . 1
O O1 0.53870(10) 0.8139(2) 0.3574(4) 0.0652(8) Uani d . 1
O O2 0.53625(10) 0.5754(2) 0.2732(4) 0.0685(9) Uani d . 1
O O3 0.61665(10) 0.7080(3) 0.2250(4) 0.0779(10) Uani d . 1
H HO3 0.6065 0.7281 0.1411 0.11(2) Uiso calc R 1
O O4 0.59571(11) 0.6441(3) 0.4996(3) 0.0644(8) Uani d . 1
C C1 0.22067(18) 0.5917(5) 0.6315(6) 0.0675(14) Uani d . 1
C C2 0.21967(19) 0.6932(5) 0.5412(7) 0.0746(15) Uani d . 1
C C3 0.25920(19) 0.7237(5) 0.4540(6) 0.0624(13) Uani d . 1
C C4 0.30049(14) 0.6492(4) 0.4530(4) 0.0460(10) Uani d . 1
C C5 0.30108(17) 0.5471(4) 0.5468(6) 0.0564(12) Uani d . 1
C C6 0.26129(17) 0.5184(4) 0.6359(6) 0.0681(14) Uani d . 1
H HC6 0.2621 0.4494 0.6988 0.061(13) Uiso calc R 1
C C7 0.3437(2) 0.6798(6) 0.3529(6) 0.0683(14) Uani d . 1
C C8 0.38461(14) 0.7417(4) 0.4400(4) 0.0462(10) Uani d . 1
C C9 0.38853(17) 0.8693(4) 0.4482(5) 0.0538(11) Uani d . 1
H HC9 0.3662 0.9193 0.3977 0.046(11) Uiso calc R 1
C C10 0.42554(19) 0.9215(5) 0.5313(6) 0.0630(13) Uani d . 1
C C11 0.45454(18) 0.7264(5) 0.5991(6) 0.0631(13) Uani d . 1
C C12 0.41870(17) 0.6719(5) 0.5168(6) 0.0580(12) Uani d . 1
N N 0.45683(14) 0.8484(4) 0.6053(5) 0.0621(11) Uani d . 1
H HC1 0.1926(15) 0.573(4) 0.690(5) 0.077(15) Uiso d . 1
H HC2 0.1914(18) 0.742(5) 0.540(6) 0.102(18) Uiso d . 1
H HC3 0.2621(16) 0.795(4) 0.388(5) 0.082(16) Uiso d . 1
H HC5 0.3276(13) 0.498(4) 0.547(4) 0.058(13) Uiso d . 1
H H1C7 0.334(2) 0.729(6) 0.280(7) 0.12(2) Uiso d . 1
H H2C7 0.3573(13) 0.602(4) 0.309(4) 0.062(14) Uiso d . 1
H HC10 0.4295(16) 1.006(4) 0.543(5) 0.090(17) Uiso d . 1
H HC11 0.4786(18) 0.680(4) 0.661(6) 0.104(19) Uiso d . 1
H HC12 0.4167(16) 0.587(5) 0.503(5) 0.087(16) Uiso d . 1
H HN 0.4820(15) 0.885(4) 0.664(5) 0.071(14) Uiso d . 1

loop_
_atom_site_aniso_label
_atom_site_aniso_U_11
_atom_site_aniso_U_22
_atom_site_aniso_U_33
_atom_site_aniso_U_12
_atom_site_aniso_U_13
_atom_site_aniso_U_23
Se 0.0483(2) 0.0418(2) 0.0450(2) 0.00559(19) 0.0005(2) -0.0042(2)
O1 0.0665(18) 0.0466(16) 0.082(2) 0.0135(15) -0.0004(18) -0.0093(17)
O2 0.0725(19) 0.0479(17) 0.085(2) 0.0001(16) -0.0203(18) -0.0108(17)
O3 0.0505(17) 0.120(3) 0.063(2) 0.0120(19) 0.0084(16) 0.027(2)
O4 0.093(2) 0.0568(17) 0.0429(16) 0.0089(17) -0.0115(16) -0.0017(15)
C1 0.057(3) 0.070(3) 0.075(4) -0.022(3) 0.012(3) -0.016(3)
C2 0.054(3) 0.075(4) 0.095(4) 0.005(3) -0.007(3) -0.004(4)
C3 0.075(3) 0.055(3) 0.057(3) -0.002(3) -0.013(3) 0.008(2)
C4 0.053(3) 0.048(2) 0.037(2) -0.019(2) 0.001(2) -0.0074(19)
C5 0.055(3) 0.046(3) 0.068(3) -0.001(2) 0.007(3) 0.001(2)
C6 0.084(4) 0.045(3) 0.076(4) -0.013(2) 0.016(3) 0.013(3)
C7 0.077(3) 0.081(4) 0.047(3) -0.028(3) 0.010(3) -0.014(3)
C8 0.053(2) 0.050(2) 0.036(2) -0.012(2) 0.011(2) 0.002(2)
C9 0.060(3) 0.051(2) 0.050(3) -0.001(2) 0.002(2) 0.014(2)
C10 0.072(3) 0.051(3) 0.066(3) -0.016(3) 0.014(3) -0.006(3)
C11 0.055(3) 0.064(3) 0.071(3) -0.006(3) 0.008(3) 0.020(3)
C12 0.062(3) 0.047(3) 0.066(3) -0.009(2) 0.011(2) 0.005(3)
N 0.045(2) 0.082(3) 0.059(3) -0.025(2) 0.0041(19) 0.000(2)

loop_
_atom_type_symbol
_atom_type_description
_atom_type_scat_dispersion_real
_atom_type_scat_dispersion_imag
_atom_type_scat_source
C C 0.0033 0.0016 'International Tables Vol C Tables 4.2.6.8 and 6.1.1.4'
H H 0 0 'International Tables Vol C Tables 4.2.6.8 and 6.1.1.4'
N N 0.0061 0.0033 'International Tables Vol C Tables 4.2.6.8 and 6.1.1.4'
O O 0.0106 0.006 'International Tables Vol C Tables 4.2.6.8 and 6.1.1.4'
Se Se -0.0929 2.2259 'International Tables Vol C Tables 4.2.6.8 and 6.1.1.4'

loop_
_geom_angle_atom_site_label_1
_geom_angle_atom_site_label_2
_geom_angle_atom_site_label_3
_geom_angle
O1 Se O2 112.56(15)
O1 Se O4 114.59(15)
O2 Se O4 111.61(15)
O1 Se O3 108.78(16)
O2 Se O3 106.51(16)
O4 Se O3 101.89(16)
Se O3 HO3 109.5
C2 C1 C6 120.1(5)
C2 C1 HC1 118(3)
C6 C1 HC1 122(3)
C1 C2 C3 120.6(5)
C1 C2 HC2 119(3)
C3 C2 HC2 121(3)
C2 C3 C4 120.6(5)
C2 C3 HC3 126(3)
C4 C3 HC3 113(3)
C5 C4 C3 118.0(4)
C5 C4 C7 121.0(4)
C3 C4 C7 121.0(5)
C4 C5 C6 120.8(4)
C4 C5 HC5 119(3)
C6 C5 HC5 121(3)
C1 C6 C5 119.8(5)
C1 C6 HC6 120.1
C5 C6 HC6 120.1
C4 C7 C8 112.4(4)
C4 C7 H1C7 109(4)
C8 C7 H1C7 109(4)
C4 C7 H2C7 109(2)
C8 C7 H2C7 107(2)
H1C7 C7 H2C7 110(5)
C12 C8 C9 117.8(4)
C12 C8 C7 120.6(4)
C9 C8 C7 121.5(5)
C10 C9 C8 119.6(4)
C10 C9 HC9 120.2
C8 C9 HC9 120.2
N C10 C9 119.5(4)
N C10 HC10 117(3)
C9 C10 HC10 123(3)
N C11 C12 119.3(5)
N C11 HC11 117(3)
C12 C11 HC11 124(3)
C11 C12 C8 121.1(5)
C11 C12 HC12 123(3)
C8 C12 HC12 116(3)
C11 N C10 122.6(5)
C11 N HN 118(3)
C10 N HN 119(3)

loop_
_geom_bond_atom_site_label_1
_geom_bond_atom_site_label_2
_geom_bond_distance
Se O1 1.608(3)
Se O2 1.622(3)
Se O4 1.625(3)
Se O3 1.705(3)
O3 HO3 0.82
C1 C2 1.358(7)
C1 C6 1.369(7)
C1 HC1 0.95(4)
C2 C3 1.371(7)
C2 HC2 0.94(5)
C3 C4 1.391(6)
C3 HC3 0.97(4)
C4 C5 1.381(6)
C4 C7 1.515(6)
C5 C6 1.382(6)
C5 HC5 0.90(4)
C6 HC6 0.93
C7 C8 1.518(6)
C7 H1C7 0.88(6)
C7 H2C7 1.00(4)
C8 C12 1.381(6)
C8 C9 1.387(6)
C9 C10 1.375(6)
C9 HC9 0.93
C10 N 1.338(6)
C10 HC10 0.93(5)
C11 N 1.323(6)
C11 C12 1.358(7)
C11 HC11 1.00(5)
C12 HC12 0.93(5)
N HN 0.95(4)

loop_
_geom_hbond_atom_site_label_D
_geom_hbond_atom_site_label_H
_geom_hbond_atom_site_label_A
_geom_hbond_site_symmetry_A
_geom_hbond_distance_DH
_geom_hbond_distance_HA
_geom_hbond_distance_DA
_geom_hbond_angle_DHA
_geom_hbond_publ_flag
O3 HO3 O4 8_575 0.82 1.89 2.617(4) 147.8 y
N HN O2 8_576 0.95(4) 1.82(5) 2.762(5) 168(4) y

loop_
_geom_torsion_atom_site_label_1
_geom_torsion_atom_site_label_2
_geom_torsion_atom_site_label_3
_geom_torsion_atom_site_label_4
_geom_torsion
C6 C1 C2 C3 -0.2(8)
C1 C2 C3 C4 2.0(8)
C2 C3 C4 C5 -2.6(7)
C2 C3 C4 C7 177.9(4)
C3 C4 C5 C6 1.6(7)
C7 C4 C5 C6 -178.9(4)
C2 C1 C6 C5 -0.8(8)
C4 C5 C6 C1 0.0(7)
C5 C4 C7 C8 -78.7(6)
C3 C4 C7 C8 100.8(6)
C4 C7 C8 C12 85.0(6)
C4 C7 C8 C9 -93.6(6)
C12 C8 C9 C10 -0.1(6)
C7 C8 C9 C10 178.5(4)
C8 C9 C10 N -1.1(6)
N C11 C12 C8 -0.2(7)
C9 C8 C12 C11 0.8(6)
C7 C8 C12 C11 -177.8(4)
C12 C11 N C10 -1.1(7)
C9 C10 N C11 1.8(7)
